data_2010798
loop_
_publ_author_name
'Hall, Annegret K.'
'Harrowfield, Jack M.'
'Skelton, Brian W.'
'White, Allan H.'

_publ_section_title
;
 Chelidamic acid monohydrate: the proton complex of a multidentate
 ligand
;
_journal_issue 4
_journal_name_full 'Acta Crystallographica Section C'
_journal_page_first 448
_journal_page_last 450
_journal_paper_doi 10.1107/S0108270199015620
_journal_volume 56
_journal_year 2000
_chemical_formula_iupac 'C7 H5 N1 O5, H2 O1'
_chemical_formula_moiety 'C7 H5 N1 O5, H2 O1'
_chemical_formula_sum 'C7 H7 N O6'
_chemical_formula_weight 201.13
_space_group_IT_number 14
_symmetry_cell_setting monoclinic
_symmetry_space_group_name_Hall '-P 2yn'
_symmetry_space_group_name_H-M 'P 1 21/n 1'
_cell_angle_alpha 90
_cell_angle_beta 97.219(2)
_cell_angle_gamma 90
_cell_formula_units_Z 4
_cell_length_a 6.8832(6)
_cell_length_b 9.0568(8)
_cell_length_c 12.4376(11)
_cell_measurement_reflns_used 3552
_cell_measurement_temperature 153
_cell_measurement_theta_max 28
_cell_measurement_theta_min 1
_cell_volume 769.21(12)
_computing_cell_refinement 'SAINT (Siemens, 1995)'
_computing_data_collection 'SMART (Siemens, 1995)'
_computing_data_reduction SAINT
_computing_molecular_graphics 'Xtal3.5 PIG ORTEP'
_computing_publication_material 'Xtal3.5 BONDLA CIFIO'
_computing_structure_refinement 'Xtal3.5 CRYLSQ'
_computing_structure_solution 'Xtal3.5 GENTAN (Hall et al., 1995)'
_diffrn_ambient_temperature 153
_diffrn_measurement_device_type
;
Bruker AXS CCD area
detector diffractometer
;
_diffrn_measurement_method \w
_diffrn_radiation_monochromator graphite
_diffrn_radiation_source 'sealed tube'
_diffrn_radiation_type MoK\a
_diffrn_radiation_wavelength .71073
_diffrn_reflns_av_R_equivalents .031
_diffrn_reflns_av_sigmaI/netI .034
_diffrn_reflns_limit_h_max 9
_diffrn_reflns_limit_h_min -9
_diffrn_reflns_limit_k_max 12
_diffrn_reflns_limit_k_min 0
_diffrn_reflns_limit_l_max 16
_diffrn_reflns_limit_l_min 0
_diffrn_reflns_number 8642
_diffrn_reflns_theta_max 28.87
_diffrn_reflns_theta_min 2.79
_diffrn_standards_decay_% 0
_exptl_absorpt_coefficient_mu .156
_exptl_absorpt_correction_type none
_exptl_crystal_colour colourless
_exptl_crystal_density_diffrn 1.737
_exptl_crystal_density_method 'not measured'
_exptl_crystal_description block
_exptl_crystal_F_000 416
_exptl_crystal_size_max .1
_exptl_crystal_size_mid .1
_exptl_crystal_size_min .1
_refine_diff_density_max .311
_refine_diff_density_min -.264
_refine_ls_extinction_method none
_refine_ls_goodness_of_fit_all 1.616
_refine_ls_goodness_of_fit_ref 1.736
_refine_ls_hydrogen_treatment refall
_refine_ls_matrix_type full
_refine_ls_number_constraints 0
_refine_ls_number_parameters 156
_refine_ls_number_reflns 1639
_refine_ls_number_restraints 0
_refine_ls_R_factor_all .046
_refine_ls_R_factor_gt .038
_refine_ls_shift/su_max .041
_refine_ls_shift/su_mean .009
_refine_ls_structure_factor_coef F
_refine_ls_weighting_details 'w = 1/\s^2^(F) + 0.004F^2^]'
_refine_ls_weighting_scheme calc
_refine_ls_wR_factor_all .05
_refine_ls_wR_factor_ref .049
_reflns_number_gt 1639
_reflns_number_observed 1639
_reflns_number_total 1962
_reflns_threshold_expression F>4\s(F)
_cod_data_source_file cf1322.cif
_cod_data_source_block I
_cod_original_sg_symbol_H-M 'P 21/n'
_cod_original_formula_sum 'C7 H7 N1 O6'
_cod_database_code 2010798
_cod_database_fobs_code 2010798

loop_
_symmetry_equiv_pos_as_xyz
+x,+y,+z
1/2-x,1/2+y,1/2-z
-x,-y,-z
1/2+x,1/2-y,1/2+z

loop_
_atom_site_label
_atom_site_fract_x
_atom_site_fract_y
_atom_site_fract_z
_atom_site_U_iso_or_equiv
_atom_site_adp_type
_atom_site_calc_flag
_atom_site_calc_attached_atom
_atom_site_occupancy
_atom_site_disorder_assembly
_atom_site_disorder_group
N1 .94129(16) .46506(13) .22581(9) .0153(5) Uani ? ? 1.00000 ? ?
C2 .8890(2) .56360(14) .14520(10) .0151(6) Uani ? ? 1.00000 ? ?
C21 .77747(19) .50470(14) .04095(10) .0154(6) Uani ? ? 1.00000 ? ?
O21 .68729(15) .38485(11) .04885(7) .0200(5) Uani ? ? 1.00000 ? ?
O22 .78631(15) .58032(11) -.04183(7) .0194(5) Uani ? ? 1.00000 ? ?
C3 .9358(2) .71102(15) .15752(11) .0163(6) Uani ? ? 1.00000 ? ?
C4 1.03808(19) .75988(15) .25579(10) .0153(6) Uani ? ? 1.00000 ? ?
O4 1.08359(15) .90211(10) .26897(8) .0190(5) Uani ? ? 1.00000 ? ?
C5 1.0930(2) .65563(14) .33686(11) .0164(6) Uani ? ? 1.00000 ? ?
C6 1.04528(19) .51041(15) .31970(10) .0150(6) Uani ? ? 1.00000 ? ?
C61 1.1168(2) .40001(15) .40668(10) .0174(6) Uani ? ? 1.00000 ? ?
O61 1.05507(15) .26605(11) .38924(8) .0221(5) Uani ? ? 1.00000 ? ?
O62 1.22549(17) .44381(11) .48533(8) .0268(5) Uani ? ? 1.00000 ? ?
O01 .57758(18) .67615(12) .32760(9) .0301(6) Uani ? ? 1.00000 ? ?
H1 .918(3) .361(3) .2095(16) .046(6) Uiso ? ? 1.00000 ? ?
H3 .895(2) .7816(18) .0990(12) .016(4) Uiso ? ? 1.00000 ? ?
H4 1.147(4) .918(3) .344(2) .070(8) Uiso ? ? 1.00000 ? ?
H5 1.164(2) .6828(16) .4038(14) .020(4) Uiso ? ? 1.00000 ? ?
H61 1.119(3) .201(2) .4520(19) .060(7) Uiso ? ? 1.00000 ? ?
H01a .520(4) .595(3) .289(2) .077(8) Uiso ? ? 1.00000 ? ?
H01b .644(4) .652(3) .392(2) .072(8) Uiso ? ? 1.00000 ? ?

loop_
_atom_site_aniso_label
_atom_site_aniso_U_11
_atom_site_aniso_U_22
_atom_site_aniso_U_33
_atom_site_aniso_U_12
_atom_site_aniso_U_13
_atom_site_aniso_U_23
N1 .0175(6) .0140(6) .0137(5) -.0002(4) -.0010(4) .0003(4)
C2 .0156(6) .0167(7) .0125(6) .0012(5) .0001(5) .0008(5)
C21 .0161(6) .0136(6) .0157(6) .0030(5) -.0012(5) -.0014(5)
O21 .0259(5) .0160(5) .0169(5) -.0037(4) -.0024(4) -.0012(4)
O22 .0242(5) .0198(5) .0128(5) .0001(4) -.0033(4) .0021(4)
C3 .0179(7) .0164(7) .0138(6) .0007(5) -.0006(5) .0012(5)
C4 .0170(7) .0134(6) .0150(6) -.0006(5) .0001(5) -.0007(5)
O4 .0265(5) .0133(5) .0154(5) -.0030(4) -.0039(4) -.0002(4)
C5 .0182(7) .0171(7) .0129(6) -.0001(5) -.0015(5) -.0010(5)
C6 .0155(6) .0163(6) .0127(6) .0005(5) -.0005(5) -.0001(5)
C61 .0198(7) .0171(7) .0147(6) .0010(5) -.0004(5) .0006(5)
O61 .0309(6) .0145(5) .0184(5) -.0013(4) -.0072(4) .0024(4)
O62 .0376(7) .0186(5) .0202(5) -.0037(4) -.0121(5) .0030(4)
O01 .0442(7) .0171(5) .0241(6) -.0034(5) -.0142(5) .0023(4)

loop_
_atom_type_symbol
_atom_type_scat_dispersion_real
_atom_type_scat_dispersion_imag
_atom_type_scat_source
C .002 .002 'Int Tables Vol IV Tables 2.2B and 2.3.1'
H 0 0 'Int Tables Vol IV Tables 2.2B and 2.3.1'
N .004 .003 'Int Tables Vol IV Tables 2.2B and 2.3.1'
O .008 .006 'Int Tables Vol IV Tables 2.2B and 2.3.1'

loop_
_geom_angle_atom_site_label_1
_geom_angle_atom_site_label_2
_geom_angle_atom_site_label_3
_geom_angle_site_symmetry_3
_geom_angle
C2 N1 C6 . 120.01(11)
C2 N1 H1 . 117.5(11)
C6 N1 H1 . 121.9(11)
N1 C2 C21 . 117.31(11)
N1 C2 C3 . 121.25(11)
C21 C2 C3 . 121.44(11)
C2 C21 O21 . 115.92(11)
C2 C21 O22 . 116.18(11)
O21 C21 O22 . 127.90(12)
C21 O21 H61 '4 454' 120.3(9)
C21 O22 H4 '4 464' 130.6(9)
C2 C3 C4 . 119.16(12)
C2 C3 H3 . 120.4(9)
C4 C3 H3 . 120.4(9)
C3 C4 O4 . 119.80(11)
C3 C4 C5 . 118.41(12)
O4 C4 C5 . 121.78(11)
C4 O4 H4 . 109.0(14)
C4 C5 C6 . 119.98(12)
C4 C5 H5 . 121.5(9)
C6 C5 H5 . 118.5(9)
N1 C6 C5 . 121.15(12)
N1 C6 C61 . 120.43(11)
C5 C6 C61 . 118.39(11)
C6 C61 O61 . 115.47(11)
C6 C61 O62 . 118.09(12)
O61 C61 O62 . 126.44(12)
C61 O61 H61 . 108.1(12)
H01a O01 H01b . 114(2)
H01a O01 H1 '2 655' 129.6(17)
H01b O01 H1 '2 655' 116.7(17)
N1 H1 O01 '2 645' 169(2)
O4 H4 O22 '4 565' 168(2)
O61 H61 O21 4 172(2)
O01 H01a H01b . 32.5(13)
O01 H01b H01a . 33.9(14)

loop_
_geom_bond_atom_site_label_1
_geom_bond_atom_site_label_2
_geom_bond_site_symmetry_1
_geom_bond_site_symmetry_2
_geom_bond_distance
_geom_bond_publ_flag
N1 C2 . . 1.3566(17) ?
N1 C6 . . 1.3544(16) ?
N1 H1 . . .98(2) ?
C2 C21 . . 1.5182(17) ?
C2 C3 . . 1.3776(19) ?
C21 O21 . . 1.2604(16) ?
C21 O22 . . 1.2444(16) ?
O21 H61 . '4 454' 1.46(2) ?
O22 H4 . '4 464' 1.61(2) ?
C3 C4 . . 1.4033(18) ?
C3 H3 . . .983(15) ?
C4 O4 . . 1.3309(16) ?
C4 C5 . . 1.3983(18) ?
O4 H4 . . .99(2) ?
C5 C6 . . 1.3659(19) ?
C5 H5 . . .943(16) ?
C6 C61 . . 1.5095(18) ?
C61 O61 . . 1.2948(17) ?
C61 O62 . . 1.2207(16) ?
O61 H61 . . 1.03(2) ?
O01 H01a . . .94(3) ?
O01 H01b . . .90(3) ?
O01 H1 . '2 655' 1.73(2) ?
H01a H01b . . 1.54(4) ?

loop_
_geom_contact_atom_site_label_1
_geom_contact_atom_site_label_2
_geom_contact_distance
_geom_contact_site_symmetry_2
N1 C21 2.4566(16) .
N1 O21 2.7316(14) .
N1 C3 2.3827(18) .
N1 C4 2.7659(18) .
N1 C5 2.3695(17) .
N1 C61 2.4868(16) .
N1 O61 2.7557(15) .
N1 O01 2.6987(16) '2 645'
C2 O21 2.3593(16) .
C2 O22 2.3496(15) .
C2 C4 2.3981(18) .
C2 C5 2.7400(18) .
C2 C6 2.3479(17) .
C2 H1 2.00(2) .
C2 H3 2.058(16) .
C21 C3 2.5267(18) .
C21 H1 2.55(2) .
C21 H4 2.60(2) '4 464'
C21 H61 2.36(2) '4 454'
O21 O22 2.2503(14) .
O21 O61 2.4866(13) '4 454'
O21 O01 2.8157(15) '2 645'
O21 H1 2.400(19) .
O21 H01b 2.47(3) '2 645'
O22 C3 2.8225(16) .
O22 O4 2.5855(13) '4 464'
O22 H3 2.573(16) .
O22 H5 2.372(15) '4 464'
C3 O4 2.3658(16) .
C3 C5 2.4065(18) .
C3 C6 2.7487(18) .
C4 C6 2.3936(19) .
C4 H3 2.082(14) .
C4 H4 1.90(2) .
C4 H5 2.055(16) .
O4 C5 2.3846(16) .
O4 O01 2.9152(15) '2 655'
O4 H3 2.581(15) .
O4 H5 2.613(16) .
O4 H01a 1.99(3) '2 655'
C5 C61 2.4708(19) .
C5 O62 2.7384(17) .
C5 H4 2.40(2) .
C6 O61 2.3740(17) .
C6 O62 2.3461(16) .
C6 H1 2.05(2) .
C6 H5 1.996(15) .
C61 H1 2.678(19) .
C61 H5 2.583(15) .
C61 H61 1.89(2) .
O61 O62 2.2459(14) .
O61 O01 2.8550(15) '2 645'
O61 H1 2.47(2) .
O61 H01a 2.70(3) '2 645'
O62 O01 2.7638(15) '3 766'
O62 H5 2.406(15) .
O62 H61 2.34(2) .
O62 H01b 1.88(3) '3 766'
H1 H01b 2.29(3) '2 645'
H4 H5 2.25(3) .

loop_
_geom_hbond_atom_site_label_D
_geom_hbond_atom_site_label_H
_geom_hbond_atom_site_label_A
_geom_hbond_site_symmetry_A
_geom_hbond_distance_DH
_geom_hbond_distance_HA
_geom_hbond_angle_DHA
N1 H1 O01 2_645 .98(2) 1.74(2) 169(2)
O4 H4 O22 4_565 .99(2) 1.61(2) 168(2)
O61 H61 O21 4 1.03(2) 1.46(2) 172(2)
O01 H01a O4 2_645 .94(3) 1.99(3) 169(2)
O01 H01b O62 3_766 .90(3) 1.88(3) 167(2)
